data_7118582
loop_
_publ_author_name
'd'Agostino, Simone'
'Spinelli, Floriana'
'Boanini, Elisa'
'Braga, Dario'
'Grepioni, Fabrizia'

_publ_section_title
;
 Single crystal to single crystal [2+2] photoreactions in chloride and
 sulphate salts of 4-amino-cinnamic acid via solid-solution formation: a
 structural and kinetic study.
;
_journal_issue 9
_journal_name_full 'Chemical communications (Cambridge, England)'
_journal_page_first 1899
_journal_page_last 1902
_journal_paper_doi 10.1039/c5cc09412g
_journal_volume 52
_journal_year 2016
_chemical_formula_sum 'C9 H10 N2 O5'
_chemical_formula_weight 226.19
_space_group_IT_number 14
_symmetry_cell_setting monoclinic
_symmetry_Int_Tables_number 14
_symmetry_space_group_name_Hall '-P 2ybc'
_symmetry_space_group_name_H-M 'P 1 21/c 1'
_audit_update_record
;
2015-11-13 deposited with the CCDC.
2015-12-08 downloaded from the CCDC.
;
_cell_angle_alpha 90
_cell_angle_beta 104.5048(22)
_cell_angle_gamma 90
_cell_formula_units_Z 4
_cell_length_a 5.14519(11)
_cell_length_b 28.63202(68)
_cell_length_c 7.01640(22)
_cell_measurement_temperature 298
_cell_volume 1000.69(5)
_computing_cell_refinement 'TOPAS (Coelho ,2007)'
_computing_data_collection 'EXPO2010 (Altomare, 2010)''
_computing_structure_refinement 'TOPAS (Coelho ,2007)'
_computing_structure_solution 'EXPO2010 (Altomare, 2010)'
_diffrn_ambient_temperature 298
_diffrn_measurement_device 'powder diffractometer in bragg-brentano geometry'
_diffrn_measurement_device_type 'Panalytical X'pert, xcelerator'
_diffrn_radiation_monochromator none
_diffrn_radiation_type 'Cu K\a1 and K\a2'
_diffrn_radiation_wavelength 1.54056
_exptl_crystal_colour 'white powder'
_pd_proc_2theta_range_max 70
_pd_proc_2theta_range_min 5
_pd_proc_info_excluded_regions no
_pd_proc_ls_background_function Chebyschev
_pd_proc_ls_pref_orient_corr
;                                 
Spherical Harmonics               
;
_pd_proc_ls_prof_R_factor 0.051
_pd_proc_ls_prof_wR_expected 0.034
_pd_spec_mounting
;
capillary spinner
;
_pd_spec_mount_mode transmission
_pd_spec_shape cylinder
_refine_ls_goodness_of_fit_all 1.5
_refine_ls_hydrogen_treatment constr
_refine_ls_matrix_type full
_refine_ls_number_parameters 34
_refine_ls_number_restraints 4
_refine_ls_structure_factor_coef Fsqd
_cod_data_source_file c5cc09412g2.cif
_cod_data_source_block 1HNO3
_cod_original_cell_volume 1000.69
_cod_original_sg_symbol_H-M 'P 21/c'
_cod_database_code 7118582

loop_
_symmetry_equiv_pos_site_id
_symmetry_equiv_pos_as_xyz
1 -x,-y,-z
2 -x,1/2+y,1/2-z
3 x,1/2-y,1/2+z
4 x,y,z

loop_
_atom_site_label
_atom_site_type_symbol
_atom_site_fract_x
_atom_site_fract_y
_atom_site_fract_z
C1 C 0.1187625 0.0870408 0.2753762
C2 C 0.09873802 0.1154571 0.4286344
C3 C 0.2393529 0.156682 0.4596404
C4 C 0.3956217 0.1693549 0.3375731
C5 C 0.418332 0.1413007 0.1824928
C6 C 0.2785606 0.09855862 0.1518053
C7 C 0.2975037 0.06785442 -0.008181604
C8 C 0.4814511 0.06947564 -0.1107924
C9 C 0.4815336 0.03885376 -0.2764634
N1 N 0.2253329 0.187713 0.6224395
O1 O 0.2986104 0.009906538 -0.3395281
O2 O 0.6826304 0.04351866 -0.3530211
H2 H -0.02788036 0.1053656 0.5250178
H1 H 0.005261685 0.05454555 0.2509581
H5 H 0.5424918 0.1520645 0.0853372
H4 H 0.5048266 0.2022794 0.3628395
H7 H 0.1453508 0.04070413 -0.04822649
H8 H 0.6416309 0.09517613 -0.068777
H2x H 0.6643621 0.02126429 -0.4641453
H1c H 0.3944305 0.1963303 0.7261518
H1b H 0.1531989 0.2206949 0.5954068
H1a H 0.1135953 0.1788124 0.7173083
N2 N -0.1434915 0.2128672 0.9193649
O3 O 0.090229 0.2290531 0.9369098
O4 O -0.2967584 0.2307661 0.9996979
O5 O -0.2046497 0.1768813 0.8174254

loop_
_geom_angle_atom_site_label_1
_geom_angle_atom_site_label_2
_geom_angle_atom_site_label_3
_geom_angle
C2 C1 C6 121.70
C1 C2 C3 119.58
C2 C3 C4 119.99
C2 C3 N1 121.24
C4 C3 N1 118.77
C3 C4 C5 121.34
C4 C5 C6 119.03
C1 C6 C5 118.34
C1 C6 C7 120.65
C5 C6 C7 121.00
C6 C7 C8 126.55
C7 C8 C9 123.74
C8 C9 O1 122.11
C8 C9 O2 115.59
O1 C9 O2 122.30
O3 N2 O4 121.39
O3 N2 O5 117.05
O4 N2 O5 121.55

loop_
_geom_bond_atom_site_label_1
_geom_bond_atom_site_label_2
_geom_bond_distance
C3 C2 1.3730
C3 C4 1.3626
C4 C5 1.3808
C5 C6 1.4084
C6 C1 1.3761
C1 C2 1.3727
C6 C7 1.4482
C7 C8 1.3257
C8 C9 1.4561
C9 O1 1.2490
C9 O2 1.2866
C3 N1 1.4631
N2 O4 1.1937
N2 O3 1.2656
N2 O5 1.2488
